data_7112650
loop_
_publ_author_name
'S. Pal'
'P. Y. Zavalij'
'A. N. Vedernikov'

_publ_section_title
;
 Oxidative C(sp3)-H bond cleavage, C-C and C[double bond, length as
 m-dash]C coupling at a boron center with O2 as the oxidant mediated by
 platinum(II)
;
_journal_name_full Chem.Commun.
_journal_page_first 5376
_journal_paper_doi 10.1039/C3CC47445C
_journal_volume 50
_journal_year 2014
_chemical_formula_moiety 'C18 H24 B N2, Cl, 0.41(O)'
_chemical_formula_sum 'C18 H24 B Cl N2 O0.41'
_chemical_formula_weight 321.18
_chemical_name_common 'Organic salt'
_chemical_name_systematic
;
Organic salt
;
_space_group_crystal_system triclinic
_space_group_IT_number 2
_space_group_name_Hall '-P 1'
_space_group_name_H-M_alt 'P -1'
_symmetry_space_group_name_Hall '-P 1'
_symmetry_space_group_name_H-M 'P -1'
_atom_sites_solution_hydrogens geom
_atom_sites_solution_primary direct
_atom_sites_solution_secondary difmap
_audit_creation_method 'SHELXL-97 & ZCIF'
_cell_angle_alpha 79.680(2)
_cell_angle_beta 80.340(2)
_cell_angle_gamma 89.731(2)
_cell_formula_units_Z 4
_cell_length_a 8.4357(8)
_cell_length_b 13.7411(14)
_cell_length_c 15.5693(15)
_cell_measurement_reflns_used 8573
_cell_measurement_temperature 100(2)
_cell_measurement_theta_max 27.7
_cell_measurement_theta_min 2.8
_cell_volume 1749.8(3)
_computing_cell_refinement Apex2
_computing_data_collection 'Apex2 (Bruker, 2010)'
_computing_data_reduction Apex2
_computing_molecular_graphics 'XSHEL (Bruker, 2004)'
_computing_publication_material Apex2
_computing_structure_refinement SHELXL-2012
_computing_structure_solution 'SHELXS-97 (Sheldrick, 2012)'
_diffrn_ambient_temperature 100(2)
_diffrn_detector_area_resol_mean 8.333
_diffrn_measured_fraction_theta_full 0.996
_diffrn_measured_fraction_theta_max 0.997
_diffrn_measurement_device_type 'three-circle diffractometer'
_diffrn_measurement_method '\f and \w scans'
_diffrn_radiation_monochromator graphite
_diffrn_radiation_source 'sealed tube'
_diffrn_radiation_type MoK\a
_diffrn_radiation_wavelength 0.71073
_diffrn_reflns_av_R_equivalents 0.0211
_diffrn_reflns_Laue_measured_fraction_full 0.996
_diffrn_reflns_Laue_measured_fraction_max 0.997
_diffrn_reflns_limit_h_max 10
_diffrn_reflns_limit_h_min -9
_diffrn_reflns_limit_k_max 16
_diffrn_reflns_limit_k_min -15
_diffrn_reflns_limit_l_max 18
_diffrn_reflns_limit_l_min 0
_diffrn_reflns_number 31045
_diffrn_reflns_point_group_measured_fraction_full 0.996
_diffrn_reflns_point_group_measured_fraction_max 0.997
_diffrn_reflns_theta_full 25.000
_diffrn_reflns_theta_max 24.999
_diffrn_reflns_theta_min 2.197
_exptl_absorpt_coefficient_mu 0.219
_exptl_absorpt_correction_T_max 0.970
_exptl_absorpt_correction_T_min 0.859
_exptl_absorpt_correction_type multi-scan
_exptl_absorpt_process_details 'TWINABS (Sheldrick, 2008)'
_exptl_crystal_colour colourless
_exptl_crystal_density_diffrn 1.219
_exptl_crystal_density_method 'not measured'
_exptl_crystal_description prism
_exptl_crystal_F_000 684.8
_exptl_crystal_size_max 0.43
_exptl_crystal_size_mid 0.26
_exptl_crystal_size_min 0.14
_refine_diff_density_max 0.597
_refine_diff_density_min -0.628
_refine_diff_density_rms 0.040
_refine_ls_extinction_method none
_refine_ls_goodness_of_fit_ref 1.000
_refine_ls_hydrogen_treatment constr
_refine_ls_matrix_type full
_refine_ls_number_parameters 564
_refine_ls_number_reflns 6145
_refine_ls_number_restraints 295
_refine_ls_restrained_S_all 0.995
_refine_ls_R_factor_all 0.0531
_refine_ls_R_factor_gt 0.0470
_refine_ls_shift/su_max 0.000
_refine_ls_shift/su_mean 0.000
_refine_ls_structure_factor_coef Fsqd
_refine_ls_weighting_details
;
w=1/[\s^2^(Fo^2^)+(0.0100P)^2^+1.3840P]
where P=(Fo^2^+2Fc^2^)/3
;
_refine_ls_weighting_scheme calc
_refine_ls_wR_factor_gt 0.0915
_refine_ls_wR_factor_ref 0.0942
_reflns_Friedel_coverage 0.000
_reflns_number_gt 5548
_reflns_number_total 6145
_reflns_threshold_expression 'I > 2\s(I)'
_cod_data_source_file c3cc47445c.txt
_cod_data_source_block 2326
_cod_database_code 7112650
_shelx_space_group_comment
;
The symmetry employed for this shelxl refinement is uniquely defined
by the following loop, which should always be used as a source of
symmetry information in preference to the above space-group names.
They are only intended as comments.
;
_shelx_estimated_absorpt_t_min 0.912
_shelx_estimated_absorpt_t_max 0.970
_diffrn_reflns_sigmai/neti 0.0203

loop_
_space_group_symop_operation_xyz
'x, y, z'
'-x, -y, -z'

loop_
_atom_site_label
_atom_site_type_symbol
_atom_site_fract_x
_atom_site_fract_y
_atom_site_fract_z
_atom_site_U_iso_or_equiv
_atom_site_adp_type
_atom_site_occupancy
_atom_site_site_symmetry_order
_atom_site_calc_flag
_atom_site_refinement_flags
_atom_site_disorder_assembly
_atom_site_disorder_group
Cl1 Cl 0.38583(11) 0.87965(7) 0.45787(4) 0.0734(3) Uani 1 1 d . . .
Cl2 Cl 0.63782(12) 0.43029(12) 0.34063(12) 0.0514(4) Uani 0.695(3) 1 d PD A 1
Cl2A Cl 0.6304(3) 0.3880(3) 0.3780(3) 0.0514(4) Uani 0.305(3) 1 d PD A 2
O1A O 0.3710(7) 0.4172(4) 0.5332(3) 0.061(2) Uani 0.384(6) 1 d P B 1
O2A O 0.4275(5) 0.3216(3) 0.5037(3) 0.0485(16) Uani 0.432(6) 1 d P C 2
B1 B 0.3391(3) 0.9483(2) 0.18817(15) 0.0314(5) Uani 1 1 d . . .
C11 C 0.2806(2) 0.97250(16) 0.09207(13) 0.0298(5) Uani 1 1 d . . .
H11 H 0.3785 0.9864 0.0452 0.036 Uiso 1 1 calc RD . .
C12 C 0.1776(3) 1.06584(17) 0.08654(16) 0.0367(6) Uani 1 1 d . . .
H12A H 0.2477 1.1236 0.0860 0.044 Uiso 1 1 calc RD . .
H12B H 0.1371 1.0763 0.0296 0.044 Uiso 1 1 calc RD . .
C13 C 0.0339(3) 1.06288(19) 0.16166(17) 0.0425(6) Uani 1 1 d . . .
H13A H -0.0061 1.1308 0.1611 0.051 Uiso 1 1 calc RD . .
H13B H -0.0536 1.0217 0.1502 0.051 Uiso 1 1 calc RD . .
C14 C 0.0721(3) 1.0218(2) 0.25366(18) 0.0500(7) Uani 1 1 d . . .
H14A H -0.0305 1.0077 0.2956 0.060 Uiso 1 1 calc RD . .
H14B H 0.1315 1.0736 0.2730 0.060 Uiso 1 1 calc RD . .
C15 C 0.1719(3) 0.9267(2) 0.25997(15) 0.0420(6) Uani 1 1 d . . .
H15 H 0.2000 0.9108 0.3208 0.050 Uiso 1 1 calc RD . .
C16 C 0.0822(3) 0.8356(2) 0.24293(18) 0.0479(7) Uani 1 1 d . . .
H16A H 0.1466 0.7764 0.2574 0.057 Uiso 1 1 calc RD . .
H16B H -0.0217 0.8260 0.2842 0.057 Uiso 1 1 calc RD . .
C17 C 0.0486(3) 0.84136(19) 0.14880(17) 0.0426(6) Uani 1 1 d . . .
H17A H -0.0449 0.8839 0.1413 0.051 Uiso 1 1 calc RD . .
H17B H 0.0189 0.7743 0.1410 0.051 Uiso 1 1 calc RD . .
C18 C 0.1900(3) 0.88202(18) 0.07621(16) 0.0363(5) Uani 1 1 d . . .
H18A H 0.1493 0.9003 0.0196 0.044 Uiso 1 1 calc RD . .
H18B H 0.2675 0.8285 0.0695 0.044 Uiso 1 1 calc RD . .
C21 C 0.4530(3) 1.03739(17) 0.20518(15) 0.0331(5) Uani 1 1 d . . .
C22 C 0.5417(3) 1.10820(18) 0.13992(16) 0.0361(6) Uani 1 1 d . . .
H22 H 0.5347 1.1084 0.0796 0.043 Uiso 1 1 calc RD . .
C23 C 0.6398(3) 1.1784(2) 0.16007(18) 0.0473(7) Uani 1 1 d . . .
H23 H 0.6980 1.2264 0.1142 0.057 Uiso 1 1 calc RD . .
C24 C 0.6525(3) 1.1782(2) 0.2479(2) 0.0587(9) Uani 1 1 d . . .
H24 H 0.7180 1.2264 0.2631 0.070 Uiso 1 1 calc RD . .
C25 C 0.5694(3) 1.1078(2) 0.3115(2) 0.0587(9) Uani 1 1 d . . .
H25 H 0.5787 1.1051 0.3719 0.070 Uiso 1 1 calc RD . .
N26 N 0.4737(3) 1.04169(17) 0.28904(14) 0.0446(6) Uani 1 1 d . . .
H26 H 0.4203 0.9977 0.3322 0.053 Uiso 1 1 calc RD . .
C31 C 0.4599(3) 0.85398(16) 0.19506(15) 0.0302(5) Uani 1 1 d . . .
C32 C 0.5564(3) 0.82170(17) 0.12438(16) 0.0332(5) Uani 1 1 d . . .
H32 H 0.5532 0.8553 0.0658 0.040 Uiso 1 1 calc RD . .
C33 C 0.6566(3) 0.74248(18) 0.13674(17) 0.0380(6) Uani 1 1 d . . .
H33 H 0.7204 0.7220 0.0871 0.046 Uiso 1 1 calc RD . .
C34 C 0.6640(3) 0.69317(18) 0.22127(18) 0.0416(6) Uani 1 1 d . . .
H34 H 0.7298 0.6373 0.2306 0.050 Uiso 1 1 calc RD . .
C35 C 0.5747(3) 0.72644(19) 0.29098(18) 0.0427(6) Uani 1 1 d . . .
H35 H 0.5816 0.6956 0.3499 0.051 Uiso 1 1 calc RD . .
N36 N 0.4764(2) 0.80340(15) 0.27638(13) 0.0363(5) Uani 1 1 d . . .
H36 H 0.4189 0.8221 0.3229 0.044 Uiso 1 1 calc RD . .
B2 B 0.1691(5) 0.4369(3) 0.2519(3) 0.0290(6) Uani 0.587(3) 1 d PDU D 1
C41 C 0.3465(4) 0.4687(3) 0.1915(3) 0.0305(10) Uani 0.587(3) 1 d PDU D 1
H41 H 0.4237 0.4748 0.2326 0.037 Uiso 0.587(3) 1 calc PRD D 1
C42 C 0.3348(7) 0.5719(3) 0.1336(4) 0.0380(11) Uani 0.587(3) 1 d PDU D 1
H42A H 0.3175 0.6215 0.1730 0.046 Uiso 0.587(3) 1 calc PRD D 1
H42B H 0.4393 0.5886 0.0939 0.046 Uiso 0.587(3) 1 calc PRD D 1
C43 C 0.2010(10) 0.5817(11) 0.0765(8) 0.0403(8) Uani 0.587(3) 1 d PDU D 1
H43A H 0.1847 0.6529 0.0556 0.048 Uiso 0.587(3) 1 calc PRD D 1
H43B H 0.2373 0.5515 0.0237 0.048 Uiso 0.587(3) 1 calc PRD D 1
C44 C 0.0392(9) 0.5333(4) 0.1245(5) 0.0359(12) Uani 0.587(3) 1 d PDU D 1
H44A H -0.0285 0.5268 0.0796 0.043 Uiso 0.587(3) 1 calc PRD D 1
H44B H -0.0157 0.5782 0.1624 0.043 Uiso 0.587(3) 1 calc PRD D 1
C45 C 0.0484(6) 0.4310(4) 0.1823(4) 0.0338(11) Uani 0.587(3) 1 d PDU D 1
H45 H -0.0613 0.4109 0.2163 0.041 Uiso 0.587(3) 1 calc PRD D 1
C46 C 0.1106(6) 0.3485(3) 0.1298(3) 0.0365(10) Uani 0.587(3) 1 d PDU D 1
H46A H 0.0963 0.2843 0.1711 0.044 Uiso 0.587(3) 1 calc PRD D 1
H46B H 0.0420 0.3460 0.0844 0.044 Uiso 0.587(3) 1 calc PRD D 1
C47 C 0.2862(7) 0.3591(4) 0.0834(3) 0.0435(15) Uani 0.587(3) 1 d PDU D 1
H47A H 0.2939 0.4098 0.0289 0.052 Uiso 0.587(3) 1 calc PRD D 1
H47B H 0.3191 0.2955 0.0653 0.052 Uiso 0.587(3) 1 calc PRD D 1
C48 C 0.4048(6) 0.3880(4) 0.1396(3) 0.0446(11) Uani 0.587(3) 1 d PDU D 1
H48A H 0.4266 0.3284 0.1817 0.054 Uiso 0.587(3) 1 calc PRD D 1
H48B H 0.5075 0.4106 0.1002 0.054 Uiso 0.587(3) 1 calc PRD D 1
C51 C 0.1180(8) 0.5147(13) 0.3219(11) 0.0239(13) Uani 0.587(3) 1 d PDU D 1
C52 C 0.2213(5) 0.5630(3) 0.3625(2) 0.0321(9) Uani 0.587(3) 1 d PDU D 1
H52 H 0.3339 0.5542 0.3489 0.039 Uiso 0.587(3) 1 calc PRD D 1
C53 C 0.1635(8) 0.6234(7) 0.4221(5) 0.0379(19) Uani 0.587(3) 1 d PDU D 1
H53 H 0.2362 0.6561 0.4486 0.045 Uiso 0.587(3) 1 calc PRD D 1
C54 C -0.0007(7) 0.6362(5) 0.4432(4) 0.0389(14) Uani 0.587(3) 1 d PDU D 1
H54 H -0.0415 0.6785 0.4833 0.047 Uiso 0.587(3) 1 calc PRD D 1
C55 C -0.1019(5) 0.5873(3) 0.4054(2) 0.0337(9) Uani 0.587(3) 1 d PDU D 1
H55 H -0.2150 0.5937 0.4199 0.040 Uiso 0.587(3) 1 calc PRD D 1
N56 N -0.0403(5) 0.5295(3) 0.3471(3) 0.0275(9) Uani 0.587(3) 1 d PDU D 1
H56 H -0.1089 0.4990 0.3235 0.033 Uiso 0.587(3) 1 calc PRD D 1
C61 C 0.1722(6) 0.3335(4) 0.3258(3) 0.0258(10) Uani 0.587(3) 1 d PDU D 1
C62 C 0.0414(6) 0.2683(3) 0.3584(3) 0.0331(10) Uani 0.587(3) 1 d PDU D 1
H62 H -0.0547 0.2800 0.3344 0.040 Uiso 0.587(3) 1 calc PRD D 1
C63 C 0.0468(6) 0.1868(4) 0.4250(4) 0.0433(15) Uani 0.587(3) 1 d PDU D 1
H63 H -0.0447 0.1438 0.4462 0.052 Uiso 0.587(3) 1 calc PRD D 1
C64 C 0.1860(6) 0.1688(4) 0.4601(3) 0.0497(14) Uani 0.587(3) 1 d PDU D 1
H64 H 0.1926 0.1128 0.5049 0.060 Uiso 0.587(3) 1 calc PRD D 1
C65 C 0.3138(5) 0.2330(3) 0.4294(3) 0.0448(11) Uani 0.587(3) 1 d PDU D 1
H65 H 0.4098 0.2231 0.4538 0.054 Uiso 0.587(3) 1 calc PRD D 1
N66 N 0.3038(3) 0.3113(2) 0.36375(18) 0.0324(8) Uani 0.587(3) 1 d PDU D 1
H66 H 0.3893 0.3505 0.3445 0.039 Uiso 0.587(3) 1 calc PRD D 1
B2A B 0.1577(3) 0.4277(2) 0.25480(18) 0.0290(6) Uani 0.413(3) 1 d PRDU D 2
C41A C 0.3162(3) 0.4242(2) 0.18502(18) 0.0324(15) Uani 0.413(3) 1 d PRDU D 2
H41A H 0.4061 0.4051 0.2186 0.039 Uiso 0.413(3) 1 calc PRD D 2
C42A C 0.3550(10) 0.5317(4) 0.1306(5) 0.0380(11) Uani 0.413(3) 1 d PDU D 2
H42C H 0.3754 0.5759 0.1715 0.046 Uiso 0.413(3) 1 calc PRD D 2
H42D H 0.4548 0.5308 0.0870 0.046 Uiso 0.413(3) 1 calc PRD D 2
C43A C 0.2197(14) 0.5749(16) 0.0809(12) 0.0403(8) Uani 0.413(3) 1 d PDU D 2
H43C H 0.2405 0.6469 0.0606 0.048 Uiso 0.413(3) 1 calc PRD D 2
H43D H 0.2224 0.5444 0.0277 0.048 Uiso 0.413(3) 1 calc PRD D 2
C44A C 0.0512(13) 0.5583(6) 0.1371(7) 0.0359(12) Uani 0.413(3) 1 d PDU D 2
H44C H -0.0292 0.5717 0.0971 0.043 Uiso 0.413(3) 1 calc PRD D 2
H44D H 0.0362 0.6071 0.1773 0.043 Uiso 0.413(3) 1 calc PRD D 2
C45A C 0.0164(9) 0.4535(6) 0.1932(5) 0.0338(11) Uani 0.413(3) 1 d PDU D 2
H45A H -0.0890 0.4540 0.2336 0.041 Uiso 0.413(3) 1 calc PRD D 2
C46A C 0.0041(8) 0.3749(4) 0.1336(4) 0.0338(13) Uani 0.413(3) 1 d PDU D 2
H46C H -0.0371 0.3117 0.1721 0.041 Uiso 0.413(3) 1 calc PRD D 2
H46D H -0.0755 0.3969 0.0946 0.041 Uiso 0.413(3) 1 calc PRD D 2
C47A C 0.1632(8) 0.3557(4) 0.0756(4) 0.0323(14) Uani 0.413(3) 1 d PDU D 2
H47C H 0.1522 0.2929 0.0541 0.039 Uiso 0.413(3) 1 calc PRD D 2
H47D H 0.1843 0.4096 0.0232 0.039 Uiso 0.413(3) 1 calc PRD D 2
C48A C 0.3073(8) 0.3496(5) 0.1244(4) 0.0303(16) Uani 0.413(3) 1 d PDU D 2
H48C H 0.3068 0.2824 0.1603 0.036 Uiso 0.413(3) 1 calc PRD D 2
H48D H 0.4068 0.3575 0.0796 0.036 Uiso 0.413(3) 1 calc PRD D 2
C51A C 0.1509(13) 0.503(2) 0.3221(17) 0.0239(13) Uani 0.413(3) 1 d PDU D 2
C52A C 0.0180(8) 0.5503(6) 0.3595(5) 0.0302(16) Uani 0.413(3) 1 d PDU D 2
H52A H -0.0829 0.5418 0.3420 0.036 Uiso 0.413(3) 1 calc PRD D 2
C53A C 0.0277(9) 0.6098(6) 0.4215(5) 0.0301(17) Uani 0.413(3) 1 d PDU D 2
H53A H -0.0646 0.6428 0.4447 0.036 Uiso 0.413(3) 1 calc PRD D 2
C54A C 0.1734(9) 0.6211(10) 0.4495(7) 0.033(2) Uani 0.413(3) 1 d PDU D 2
H54A H 0.1831 0.6621 0.4915 0.039 Uiso 0.413(3) 1 calc PRD D 2
C55A C 0.3017(6) 0.5716(4) 0.4149(3) 0.0338(13) Uani 0.413(3) 1 d PDU D 2
H55A H 0.4018 0.5761 0.4343 0.041 Uiso 0.413(3) 1 calc PRD D 2
N56A N 0.2876(6) 0.5167(4) 0.3538(3) 0.0276(11) Uani 0.413(3) 1 d PDU D 2
H56A H 0.3743 0.4872 0.3323 0.033 Uiso 0.413(3) 1 calc PRD D 2
C61A C 0.1154(7) 0.3203(5) 0.3187(5) 0.0258(10) Uani 0.413(3) 1 d PDU D 2
C62A C 0.2318(6) 0.2588(4) 0.3512(3) 0.0279(12) Uani 0.413(3) 1 d PDU D 2
H62A H 0.3423 0.2751 0.3294 0.033 Uiso 0.413(3) 1 calc PRD D 2
C63A C 0.1904(8) 0.1746(4) 0.4146(4) 0.0375(16) Uani 0.413(3) 1 d PDU D 2
H63A H 0.2721 0.1343 0.4363 0.045 Uiso 0.413(3) 1 calc PRD D 2
C64A C 0.0296(8) 0.1490(5) 0.4466(6) 0.040(2) Uani 0.413(3) 1 d PDU D 2
H64A H -0.0007 0.0900 0.4883 0.048 Uiso 0.413(3) 1 calc PRD D 2
C65A C -0.0836(7) 0.2109(4) 0.4162(3) 0.0384(14) Uani 0.413(3) 1 d PDU D 2
H65A H -0.1946 0.1961 0.4380 0.046 Uiso 0.413(3) 1 calc PRD D 2
N66A N -0.0383(6) 0.2928(4) 0.3555(3) 0.0269(11) Uani 0.413(3) 1 d PDU D 2
H66A H -0.1147 0.3316 0.3383 0.032 Uiso 0.413(3) 1 calc PRD D 2

loop_
_atom_site_aniso_label
_atom_site_aniso_U_11
_atom_site_aniso_U_22
_atom_site_aniso_U_33
_atom_site_aniso_U_23
_atom_site_aniso_U_13
_atom_site_aniso_U_12
Cl1 0.0884(6) 0.1083(7) 0.0322(3) -0.0230(4) -0.0255(3) 0.0481(5)
Cl2 0.0238(3) 0.0434(9) 0.0898(11) -0.0234(7) -0.0052(5) -0.0005(5)
Cl2A 0.0238(3) 0.0434(9) 0.0898(11) -0.0234(7) -0.0052(5) -0.0005(5)
O1A 0.085(4) 0.057(4) 0.040(3) -0.006(2) -0.012(3) 0.027(3)
O2A 0.042(3) 0.066(3) 0.040(3) -0.012(2) -0.0115(18) 0.012(2)
B1 0.0333(13) 0.0326(14) 0.0300(13) -0.0065(11) -0.0098(10) 0.0101(11)
C11 0.0290(11) 0.0299(12) 0.0315(11) -0.0048(10) -0.0087(9) 0.0011(10)
C12 0.0350(13) 0.0310(13) 0.0468(14) -0.0031(11) -0.0187(11) 0.0042(10)
C13 0.0340(13) 0.0381(14) 0.0603(17) -0.0147(12) -0.0163(12) 0.0102(11)
C14 0.0367(14) 0.070(2) 0.0505(16) -0.0285(15) -0.0103(12) 0.0181(13)
C15 0.0360(13) 0.0614(17) 0.0280(11) -0.0040(12) -0.0082(10) 0.0151(12)
C16 0.0343(14) 0.0487(16) 0.0506(16) 0.0104(13) 0.0003(12) 0.0055(12)
C17 0.0355(14) 0.0337(14) 0.0581(17) -0.0053(12) -0.0100(12) -0.0017(11)
C18 0.0333(13) 0.0363(13) 0.0415(13) -0.0081(11) -0.0113(11) -0.0015(10)
C21 0.0305(12) 0.0422(14) 0.0336(12) -0.0176(11) -0.0144(10) 0.0186(10)
C22 0.0293(12) 0.0438(14) 0.0428(14) -0.0208(12) -0.0143(11) 0.0120(11)
C23 0.0266(12) 0.0547(17) 0.0701(18) -0.0311(15) -0.0145(12) 0.0097(12)
C24 0.0290(13) 0.086(2) 0.082(2) -0.060(2) -0.0222(14) 0.0125(15)
C25 0.0406(15) 0.097(3) 0.0611(18) -0.0560(19) -0.0291(14) 0.0298(16)
N26 0.0424(12) 0.0628(15) 0.0390(12) -0.0258(11) -0.0195(10) 0.0243(11)
C31 0.0279(11) 0.0292(12) 0.0331(12) -0.0014(10) -0.0085(9) 0.0004(9)
C32 0.0310(12) 0.0320(13) 0.0370(13) -0.0060(10) -0.0072(10) 0.0026(10)
C33 0.0291(12) 0.0355(13) 0.0521(15) -0.0122(12) -0.0096(10) 0.0025(10)
C34 0.0290(12) 0.0327(13) 0.0646(17) -0.0068(12) -0.0145(12) 0.0073(10)
C35 0.0361(13) 0.0384(14) 0.0521(15) 0.0072(12) -0.0199(11) 0.0017(12)
N36 0.0312(11) 0.0390(11) 0.0361(11) 0.0014(9) -0.0069(8) 0.0059(9)
B2 0.0331(13) 0.0242(14) 0.0279(12) -0.0054(10) 0.0004(10) 0.0042(11)
C41 0.0249(19) 0.031(3) 0.028(2) 0.0028(19) 0.0093(15) -0.0065(19)
C42 0.045(2) 0.031(3) 0.0341(15) -0.005(3) 0.0067(14) -0.006(3)
C43 0.066(2) 0.025(2) 0.0274(16) -0.0030(11) -0.0036(16) 0.0036(19)
C44 0.0507(19) 0.041(3) 0.023(2) -0.016(2) -0.0160(15) 0.007(2)
C45 0.043(2) 0.041(3) 0.0196(17) -0.0154(15) 0.0001(17) -0.0077(19)
C46 0.056(3) 0.028(2) 0.028(3) -0.0134(19) -0.006(2) -0.004(2)
C47 0.063(4) 0.036(3) 0.032(3) -0.017(3) 0.002(3) 0.003(3)
C48 0.040(3) 0.051(3) 0.039(2) -0.016(2) 0.013(2) 0.006(2)
C51 0.027(3) 0.023(4) 0.0210(11) -0.002(2) -0.003(3) -0.001(3)
C52 0.036(2) 0.036(3) 0.024(2) -0.0054(18) -0.0039(18) -0.0046(19)
C53 0.063(4) 0.031(3) 0.023(4) -0.005(3) -0.014(2) -0.013(2)
C54 0.065(3) 0.023(3) 0.028(3) -0.009(2) -0.002(2) 0.005(2)
C55 0.041(2) 0.029(2) 0.028(2) -0.0045(16) 0.0034(17) 0.0096(18)
N56 0.033(2) 0.027(2) 0.0232(19) -0.0073(15) -0.0035(18) 0.0021(18)
C61 0.027(3) 0.0300(18) 0.0231(15) -0.0137(13) -0.002(2) 0.001(2)
C62 0.030(3) 0.036(3) 0.033(2) -0.0075(19) -0.003(2) 0.003(2)
C63 0.052(3) 0.028(4) 0.043(4) -0.001(3) 0.006(2) -0.005(3)
C64 0.065(3) 0.047(3) 0.030(3) 0.005(3) -0.002(3) 0.018(2)
C65 0.045(2) 0.059(3) 0.033(2) -0.013(2) -0.0071(19) 0.020(2)
N66 0.0251(17) 0.040(2) 0.0314(18) -0.0093(15) -0.0013(14) 0.0083(15)
B2A 0.0331(13) 0.0242(14) 0.0279(12) -0.0054(10) 0.0004(10) 0.0042(11)
C41A 0.041(3) 0.016(3) 0.039(3) 0.001(3) -0.011(3) -0.003(3)
C42A 0.045(2) 0.031(3) 0.0341(15) -0.005(3) 0.0067(14) -0.006(3)
C43A 0.066(2) 0.025(2) 0.0274(16) -0.0030(11) -0.0036(16) 0.0036(19)
C44A 0.0507(19) 0.041(3) 0.023(2) -0.016(2) -0.0160(15) 0.007(2)
C45A 0.043(2) 0.041(3) 0.0196(17) -0.0154(15) 0.0001(17) -0.0077(19)
C46A 0.036(3) 0.040(3) 0.029(3) -0.013(3) -0.011(3) 0.012(3)
C47A 0.050(4) 0.031(3) 0.019(3) -0.011(2) -0.008(3) 0.011(3)
C48A 0.034(4) 0.034(3) 0.023(4) -0.009(3) -0.001(3) 0.010(3)
C51A 0.027(3) 0.023(4) 0.0210(11) -0.002(2) -0.003(3) -0.001(3)
C52A 0.032(4) 0.033(4) 0.028(4) -0.004(3) -0.011(3) 0.008(3)
C53A 0.046(4) 0.019(4) 0.023(4) -0.004(3) 0.000(3) 0.004(3)
C54A 0.048(4) 0.026(4) 0.027(7) -0.012(4) -0.004(3) -0.004(3)
C55A 0.036(3) 0.035(3) 0.031(3) -0.008(2) -0.005(2) -0.008(2)
N56A 0.027(3) 0.031(3) 0.027(2) -0.010(2) -0.005(2) 0.003(2)
C61A 0.027(3) 0.0300(18) 0.0231(15) -0.0137(13) -0.002(2) 0.001(2)
C62A 0.034(3) 0.024(3) 0.026(3) -0.007(2) -0.003(2) 0.004(2)
C63A 0.062(4) 0.030(3) 0.022(3) -0.010(3) -0.005(3) 0.016(3)
C64A 0.069(5) 0.015(4) 0.034(5) -0.005(3) 0.003(3) -0.008(3)
C65A 0.043(3) 0.037(3) 0.035(3) -0.019(3) 0.005(2) -0.012(3)
N66A 0.025(3) 0.032(3) 0.026(2) -0.013(2) -0.003(2) -0.003(2)

loop_
_atom_type_symbol
_atom_type_description
_atom_type_scat_dispersion_real
_atom_type_scat_dispersion_imag
_atom_type_scat_source
C C 0.0033 0.0016 'International Tables Vol C Tables 4.2.6.8 and 6.1.1.4'
H H 0.0000 0.0000 'International Tables Vol C Tables 4.2.6.8 and 6.1.1.4'
B B 0.0013 0.0007 'International Tables Vol C Tables 4.2.6.8 and 6.1.1.4'
N N 0.0061 0.0033 'International Tables Vol C Tables 4.2.6.8 and 6.1.1.4'
Cl Cl 0.1484 0.1585 'International Tables Vol C Tables 4.2.6.8 and 6.1.1.4'
O O 0.0106 0.0060 'International Tables Vol C Tables 4.2.6.8 and 6.1.1.4'

loop_
_geom_angle_atom_site_label_1
_geom_angle_atom_site_label_2
_geom_angle_atom_site_label_3
_geom_angle
C11 B1 C15 104.51(17)
C11 B1 C21 112.82(19)
C15 B1 C21 113.70(19)
C11 B1 C31 111.89(18)
C15 B1 C31 112.37(19)
C21 B1 C31 101.83(16)
C18 C11 C12 112.19(17)
C18 C11 B1 110.17(18)
C12 C11 B1 109.87(18)
C18 C11 H11 108.2
C12 C11 H11 108.2
B1 C11 H11 108.2
C13 C12 C11 115.3(2)
C13 C12 H12A 108.5
C11 C12 H12A 108.5
C13 C12 H12B 108.5
C11 C12 H12B 108.5
H12A C12 H12B 107.5
C14 C13 C12 114.05(19)
C14 C13 H13A 108.7
C12 C13 H13A 108.7
C14 C13 H13B 108.7
C12 C13 H13B 108.7
H13A C13 H13B 107.6
C13 C14 C15 115.2(2)
C13 C14 H14A 108.5
C15 C14 H14A 108.5
C13 C14 H14B 108.5
C15 C14 H14B 108.5
H14A C14 H14B 107.5
C14 C15 C16 113.62(19)
C14 C15 B1 108.8(2)
C16 C15 B1 109.19(19)
C14 C15 H15 108.4
C16 C15 H15 108.4
B1 C15 H15 108.4
C17 C16 C15 115.8(2)
C17 C16 H16A 108.3
C15 C16 H16A 108.3
C17 C16 H16B 108.3
C15 C16 H16B 108.3
H16A C16 H16B 107.4
C16 C17 C18 114.3(2)
C16 C17 H17A 108.7
C18 C17 H17A 108.7
C16 C17 H17B 108.7
C18 C17 H17B 108.7
H17A C17 H17B 107.6
C17 C18 C11 115.49(19)
C17 C18 H18A 108.4
C11 C18 H18A 108.4
C17 C18 H18B 108.4
C11 C18 H18B 108.4
H18A C18 H18B 107.5
N26 C21 C22 114.6(2)
N26 C21 B1 119.4(2)
C22 C21 B1 125.91(19)
C23 C22 C21 122.1(2)
C23 C22 H22 118.9
C21 C22 H22 118.9
C22 C23 C24 119.5(3)
C22 C23 H23 120.3
C24 C23 H23 120.3
C25 C24 C23 118.6(2)
C25 C24 H24 120.7
C23 C24 H24 120.7
N26 C25 C24 119.9(2)
N26 C25 H25 120.0
C24 C25 H25 120.0
C25 N26 C21 125.3(3)
C25 N26 H26 117.4
C21 N26 H26 117.4
N36 C31 C32 114.7(2)
N36 C31 B1 119.07(19)
C32 C31 B1 126.2(2)
C33 C32 C31 122.1(2)
C33 C32 H32 118.9
C31 C32 H32 118.9
C34 C33 C32 119.9(2)
C34 C33 H33 120.1
C32 C33 H33 120.1
C35 C34 C33 118.5(2)
C35 C34 H34 120.8
C33 C34 H34 120.8
N36 C35 C34 120.0(2)
N36 C35 H35 120.0
C34 C35 H35 120.0
C35 N36 C31 124.8(2)
C35 N36 H36 117.6
C31 N36 H36 117.6
C45 B2 C41 105.8(3)
C45 B2 C61 114.0(4)
C41 B2 C61 112.8(3)
C45 B2 C51 115.6(4)
C41 B2 C51 110.3(6)
C61 B2 C51 98.5(8)
C48 C41 C42 114.5(3)
C48 C41 B2 109.9(3)
C42 C41 B2 108.5(3)
C48 C41 H41 107.9
C42 C41 H41 107.9
B2 C41 H41 107.9
C43 C42 C41 115.6(5)
C43 C42 H42A 108.4
C41 C42 H42A 108.4
C43 C42 H42B 108.4
C41 C42 H42B 108.4
H42A C42 H42B 107.4
C44 C43 C42 114.4(6)
C44 C43 H43A 108.7
C42 C43 H43A 108.7
C44 C43 H43B 108.7
C42 C43 H43B 108.7
H43A C43 H43B 107.6
C43 C44 C45 115.6(5)
C43 C44 H44A 108.4
C45 C44 H44A 108.4
C43 C44 H44B 108.4
C45 C44 H44B 108.4
H44A C44 H44B 107.4
C44 C45 C46 114.4(4)
C44 C45 B2 109.8(4)
C46 C45 B2 106.8(4)
C44 C45 H45 108.6
C46 C45 H45 108.6
B2 C45 H45 108.6
C47 C46 C45 116.3(4)
C47 C46 H46A 108.2
C45 C46 H46A 108.2
C47 C46 H46B 108.2
C45 C46 H46B 108.2
H46A C46 H46B 107.4
C46 C47 C48 114.7(4)
C46 C47 H47A 108.6
C48 C47 H47A 108.6
C46 C47 H47B 108.6
C48 C47 H47B 108.6
H47A C47 H47B 107.6
C41 C48 C47 114.2(4)
C41 C48 H48A 108.7
C47 C48 H48A 108.7
C41 C48 H48B 108.7
C47 C48 H48B 108.7
H48A C48 H48B 107.6
N56 C51 C52 115.1(4)
N56 C51 B2 118.0(5)
C52 C51 B2 126.8(5)
C53 C52 C51 121.4(5)
C53 C52 H52 119.3
C51 C52 H52 119.3
C52 C53 C54 119.9(5)
C52 C53 H53 120.0
C54 C53 H53 120.0
C55 C54 C53 118.8(5)
C55 C54 H54 120.6
C53 C54 H54 120.6
N56 C55 C54 119.3(4)
N56 C55 H55 120.3
C54 C55 H55 120.3
C55 N56 C51 125.4(4)
C55 N56 H56 117.3
C51 N56 H56 117.3
N66 C61 C62 114.9(4)
N66 C61 B2 120.4(3)
C62 C61 B2 124.5(4)
C63 C62 C61 122.1(4)
C63 C62 H62 118.9
C61 C62 H62 118.9
C64 C63 C62 119.5(5)
C64 C63 H63 120.3
C62 C63 H63 120.3
C65 C64 C63 118.7(4)
C65 C64 H64 120.6
C63 C64 H64 120.6
N66 C65 C64 119.8(4)
N66 C65 H65 120.1
C64 C65 H65 120.1
C61 N66 C65 124.9(3)
C61 N66 H66 117.5
C65 N66 H66 117.5
C41A B2A C51A 119.1(7)
C41A B2A C61A 111.2(3)
C51A B2A C61A 103.9(13)
C41A B2A C45A 103.9(3)
C51A B2A C45A 109.7(7)
C61A B2A C45A 108.9(4)
C48A C41A C42A 111.5(4)
C48A C41A B2A 113.9(3)
C42A C41A B2A 108.0(3)
C48A C41A H41A 107.7
C42A C41A H41A 107.7
B2A C41A H41A 107.7
C43A C42A C41A 113.8(7)
C43A C42A H42C 108.8
C41A C42A H42C 108.8
C43A C42A H42D 108.8
C41A C42A H42D 108.8
H42C C42A H42D 107.7
C44A C43A C42A 113.7(8)
C44A C43A H43C 108.8
C42A C43A H43C 108.8
C44A C43A H43D 108.8
C42A C43A H43D 108.8
H43C C43A H43D 107.7
C43A C44A C45A 115.1(8)
C43A C44A H44C 108.5
C45A C44A H44C 108.5
C43A C44A H44D 108.5
C45A C44A H44D 108.5
H44C C44A H44D 107.5
C44A C45A C46A 111.4(5)
C44A C45A B2A 108.7(6)
C46A C45A B2A 112.0(5)
C44A C45A H45A 108.2
C46A C45A H45A 108.2
B2A C45A H45A 108.2
C47A C46A C45A 114.7(5)
C47A C46A H46C 108.6
C45A C46A H46C 108.6
C47A C46A H46D 108.6
C45A C46A H46D 108.6
H46C C46A H46D 107.6
C48A C47A C46A 113.2(5)
C48A C47A H47C 108.9
C46A C47A H47C 108.9
C48A C47A H47D 108.9
C46A C47A H47D 108.9
H47C C47A H47D 107.7
C41A C48A C47A 116.9(4)
C41A C48A H48C 108.1
C47A C48A H48C 108.1
C41A C48A H48D 108.1
C47A C48A H48D 108.1
H48C C48A H48D 107.3
N56A C51A C52A 114.3(6)
N56A C51A B2A 117.0(6)
C52A C51A B2A 128.4(6)
C53A C52A C51A 122.3(6)
C53A C52A H52A 118.9
C51A C52A H52A 118.9
C52A C53A C54A 119.5(6)
C52A C53A H53A 120.2
C54A C53A H53A 120.2
C55A C54A C53A 118.0(6)
C55A C54A H54A 121.0
C53A C54A H54A 121.0
N56A C55A C54A 120.4(5)
N56A C55A H55A 119.8
C54A C55A H55A 119.8
C55A N56A C51A 125.4(5)
C55A N56A H56A 117.3
C51A N56A H56A 117.3
N66A C61A C62A 115.0(5)
N66A C61A B2A 120.8(5)
C62A C61A B2A 123.2(5)
C63A C62A C61A 121.6(5)
C63A C62A H62A 119.2
C61A C62A H62A 119.2
C62A C63A C64A 120.0(5)
C62A C63A H63A 120.0
C64A C63A H63A 120.0
C65A C64A C63A 118.1(6)
C65A C64A H64A 121.0
C63A C64A H64A 121.0
N66A C65A C64A 120.0(5)
N66A C65A H65A 120.0
C64A C65A H65A 120.0
C65A N66A C61A 125.2(5)
C65A N66A H66A 117.4
C61A N66A H66A 117.4

loop_
_geom_bond_atom_site_label_1
_geom_bond_atom_site_label_2
_geom_bond_distance
B1 C11 1.631(3)
B1 C15 1.638(3)
B1 C21 1.644(4)
B1 C31 1.645(3)
C11 C18 1.541(3)
C11 C12 1.544(3)
C11 H11 1.0000
C12 C13 1.532(3)
C12 H12A 0.9900
C12 H12B 0.9900
C13 C14 1.529(3)
C13 H13A 0.9900
C13 H13B 0.9900
C14 C15 1.548(3)
C14 H14A 0.9900
C14 H14B 0.9900
C15 C16 1.551(4)
C15 H15 1.0000
C16 C17 1.527(4)
C16 H16A 0.9900
C16 H16B 0.9900
C17 C18 1.529(3)
C17 H17A 0.9900
C17 H17B 0.9900
C18 H18A 0.9900
C18 H18B 0.9900
C21 N26 1.358(3)
C21 C22 1.392(3)
C22 C23 1.385(3)
C22 H22 0.9500
C23 C24 1.390(3)
C23 H23 0.9500
C24 C25 1.356(4)
C24 H24 0.9500
C25 N26 1.348(3)
C25 H25 0.9500
N26 H26 0.8800
C31 N36 1.360(3)
C31 C32 1.393(3)
C32 C33 1.381(3)
C32 H32 0.9500
C33 C34 1.379(3)
C33 H33 0.9500
C34 C35 1.362(4)
C34 H34 0.9500
C35 N36 1.352(3)
C35 H35 0.9500
N36 H36 0.8800
B2 C45 1.619(5)
B2 C41 1.643(5)
B2 C61 1.664(6)
B2 C51 1.664(7)
C41 C48 1.519(5)
C41 C42 1.551(5)
C41 H41 1.0000
C42 C43 1.542(7)
C42 H42A 0.9900
C42 H42B 0.9900
C43 C44 1.534(6)
C43 H43A 0.9900
C43 H43B 0.9900
C44 C45 1.536(5)
C44 H44A 0.9900
C44 H44B 0.9900
C45 C46 1.553(5)
C45 H45 1.0000
C46 C47 1.530(6)
C46 H46A 0.9900
C46 H46B 0.9900
C47 C48 1.531(6)
C47 H47A 0.9900
C47 H47B 0.9900
C48 H48A 0.9900
C48 H48B 0.9900
C51 N56 1.353(6)
C51 C52 1.392(6)
C52 C53 1.382(6)
C52 H52 0.9500
C53 C54 1.386(6)
C53 H53 0.9500
C54 C55 1.357(6)
C54 H54 0.9500
C55 N56 1.350(4)
C55 H55 0.9500
N56 H56 0.8800
C61 N66 1.351(5)
C61 C62 1.391(5)
C62 C63 1.390(6)
C62 H62 0.9500
C63 C64 1.380(6)
C63 H63 0.9500
C64 C65 1.362(6)
C64 H64 0.9500
C65 N66 1.357(4)
C65 H65 0.9500
N66 H66 0.8800
B2A C41A 1.5814
B2A C51A 1.589(8)
B2A C61A 1.629(7)
B2A C45A 1.650(6)
C41A C48A 1.522(6)
C41A C42A 1.572(6)
C41A H41A 1.0000
C42A C43A 1.542(7)
C42A H42C 0.9900
C42A H42D 0.9900
C43A C44A 1.533(8)
C43A H43C 0.9900
C43A H43D 0.9900
C44A C45A 1.546(7)
C44A H44C 0.9900
C44A H44D 0.9900
C45A C46A 1.560(6)
C45A H45A 1.0000
C46A C47A 1.537(6)
C46A H46C 0.9900
C46A H46D 0.9900
C47A C48A 1.533(7)
C47A H47C 0.9900
C47A H47D 0.9900
C48A H48C 0.9900
C48A H48D 0.9900
C51A N56A 1.356(7)
C51A C52A 1.392(7)
C52A C53A 1.384(7)
C52A H52A 0.9500
C53A C54A 1.389(6)
C53A H53A 0.9500
C54A C55A 1.362(7)
C54A H54A 0.9500
C55A N56A 1.336(5)
C55A H55A 0.9500
N56A H56A 0.8800
C61A N66A 1.353(6)
C61A C62A 1.393(6)
C62A C63A 1.383(6)
C62A H62A 0.9500
C63A C64A 1.388(6)
C63A H63A 0.9500
C64A C65A 1.363(7)
C64A H64A 0.9500
C65A N66A 1.345(6)
C65A H65A 0.9500
N66A H66A 0.8800

loop_
_geom_hbond_atom_site_label_D
_geom_hbond_atom_site_label_H
_geom_hbond_atom_site_label_A
_geom_hbond_distance_DH
_geom_hbond_distance_HA
_geom_hbond_distance_DA
_geom_hbond_angle_DHA
_geom_hbond_site_symmetry_A
N26 H26 Cl1 0.88 2.29 3.111(3) 156 .
N36 H36 Cl1 0.88 2.35 3.161(2) 154 .
N56 H56 Cl2A 0.88 2.61 3.316(5) 138 1_455
N66 H66 Cl2A 0.88 2.27 3.012(4) 142 .
N56A H56A Cl2A 0.88 2.68 3.422(6) 143 .
N66A H66A Cl2A 0.88 2.31 3.073(6) 146 1_455
N56 H56 Cl2 0.88 2.29 3.068(4) 147 1_455
N66 H66 Cl2 0.88 2.36 3.200(3) 160 .
N56A H56A Cl2 0.88 2.37 3.167(5) 151 .
N66A H66A Cl2 0.88 2.48 3.331(6) 162 1_455

loop_
_geom_torsion_atom_site_label_1
_geom_torsion_atom_site_label_2
_geom_torsion_atom_site_label_3
_geom_torsion_atom_site_label_4
_geom_torsion
C15 B1 C11 C18 -62.0(2)
C21 B1 C11 C18 174.02(17)
C31 B1 C11 C18 59.9(2)
C15 B1 C11 C12 62.1(2)
C21 B1 C11 C12 -61.9(2)
C31 B1 C11 C12 -176.03(18)
C18 C11 C12 C13 68.7(2)
B1 C11 C12 C13 -54.2(3)
C11 C12 C13 C14 43.7(3)
C12 C13 C14 C15 -45.0(3)
C13 C14 C15 C16 -65.6(3)
C13 C14 C15 B1 56.2(3)
C11 B1 C15 C14 -62.8(2)
C21 B1 C15 C14 60.7(2)
C31 B1 C15 C14 175.70(19)
C11 B1 C15 C16 61.7(2)
C21 B1 C15 C16 -174.83(18)
C31 B1 C15 C16 -59.8(2)
C14 C15 C16 C17 67.0(3)
B1 C15 C16 C17 -54.6(3)
C15 C16 C17 C18 43.3(3)
C16 C17 C18 C11 -42.8(3)
C12 C11 C18 C17 -68.5(3)
B1 C11 C18 C17 54.2(3)
C11 B1 C21 N26 161.71(18)
C15 B1 C21 N26 42.9(3)
C31 B1 C21 N26 -78.2(2)
C11 B1 C21 C22 -22.6(3)
C15 B1 C21 C22 -141.3(2)
C31 B1 C21 C22 97.5(2)
N26 C21 C22 C23 -1.4(3)
B1 C21 C22 C23 -177.4(2)
C21 C22 C23 C24 0.7(4)
C22 C23 C24 C25 0.9(4)
C23 C24 C25 N26 -1.8(4)
C24 C25 N26 C21 1.1(4)
C22 C21 N26 C25 0.6(3)
B1 C21 N26 C25 176.8(2)
C11 B1 C31 N36 -158.1(2)
C15 B1 C31 N36 -40.9(3)
C21 B1 C31 N36 81.2(2)
C11 B1 C31 C32 25.2(3)
C15 B1 C31 C32 142.4(2)
C21 B1 C31 C32 -95.6(2)
N36 C31 C32 C33 2.0(3)
B1 C31 C32 C33 178.8(2)
C31 C32 C33 C34 -0.5(4)
C32 C33 C34 C35 -2.0(4)
C33 C34 C35 N36 2.9(4)
C34 C35 N36 C31 -1.3(4)
C32 C31 N36 C35 -1.1(3)
B1 C31 N36 C35 -178.2(2)
C45 B2 C41 C48 -64.1(4)
C61 B2 C41 C48 61.1(4)
C51 B2 C41 C48 170.2(7)
C45 B2 C41 C42 61.8(4)
C61 B2 C41 C42 -173.0(4)
C51 B2 C41 C42 -63.9(7)
C48 C41 C42 C43 69.4(8)
B2 C41 C42 C43 -53.8(8)
C41 C42 C43 C44 43.1(14)
C42 C43 C44 C45 -42.7(14)
C43 C44 C45 C46 -66.1(9)
C43 C44 C45 B2 54.0(8)
C41 B2 C45 C44 -62.2(5)
C61 B2 C45 C44 173.3(4)
C51 B2 C45 C44 60.2(9)
C41 B2 C45 C46 62.3(5)
C61 B2 C45 C46 -62.2(5)
C51 B2 C45 C46 -175.3(9)
C44 C45 C46 C47 66.7(6)
B2 C45 C46 C47 -55.0(6)
C45 C46 C47 C48 44.5(6)
C42 C41 C48 C47 -68.3(5)
B2 C41 C48 C47 54.1(5)
C46 C47 C48 C41 -43.2(6)
C45 B2 C51 N56 31.2(18)
C41 B2 C51 N56 151.1(13)
C61 B2 C51 N56 -90.7(15)
C45 B2 C51 C52 -153.0(14)
C41 B2 C51 C52 -33.0(19)
C61 B2 C51 C52 85.2(17)
N56 C51 C52 C53 -2(2)
B2 C51 C52 C53 -177.6(12)
C51 C52 C53 C54 0.6(15)
C52 C53 C54 C55 1.1(12)
C53 C54 C55 N56 -1.5(10)
C54 C55 N56 C51 0.3(14)
C52 C51 N56 C55 1(2)
B2 C51 N56 C55 177.6(8)
C45 B2 C61 N66 153.8(4)
C41 B2 C61 N66 33.1(6)
C51 B2 C61 N66 -83.2(5)
C45 B2 C61 C62 -31.4(7)
C41 B2 C61 C62 -152.0(5)
C51 B2 C61 C62 91.6(6)
N66 C61 C62 C63 0.0(8)
B2 C61 C62 C63 -175.0(5)
C61 C62 C63 C64 -0.4(10)
C62 C63 C64 C65 1.2(9)
C63 C64 C65 N66 -1.7(8)
C62 C61 N66 C65 -0.6(7)
B2 C61 N66 C65 174.7(4)
C64 C65 N66 C61 1.5(7)
C51A B2A C41A C48A -179.9(12)
C61A B2A C41A C48A 59.4(4)
C45A B2A C41A C48A -57.5(4)
C51A B2A C41A C42A -55.5(12)
C61A B2A C41A C42A -176.2(5)
C45A B2A C41A C42A 66.9(4)
C48A C41A C42A C43A 66.7(12)
B2A C41A C42A C43A -59.2(11)
C41A C42A C43A C44A 45(2)
C42A C43A C44A C45A -44(2)
C43A C44A C45A C46A -69.6(12)
C43A C44A C45A B2A 54.3(11)
C41A B2A C45A C44A -65.1(5)
C51A B2A C45A C44A 63.3(13)
C61A B2A C45A C44A 176.4(6)
C41A B2A C45A C46A 58.4(6)
C51A B2A C45A C46A -173.3(12)
C61A B2A C45A C46A -60.1(7)
C44A C45A C46A C47A 68.3(7)
B2A C45A C46A C47A -53.6(8)
C45A C46A C47A C48A 42.2(7)
C42A C41A C48A C47A -70.2(7)
B2A C41A C48A C47A 52.3(6)
C46A C47A C48A C41A -41.2(8)
C41A B2A C51A N56A -37(3)
C61A B2A C51A N56A 87(2)
C45A B2A C51A N56A -156.5(19)
C41A B2A C51A C52A 149(2)
C61A B2A C51A C52A -87(3)
C45A B2A C51A C52A 30(3)
N56A C51A C52A C53A 2(3)
B2A C51A C52A C53A 176.3(18)
C51A C52A C53A C54A -2(2)
C52A C53A C54A C55A -0.6(17)
C53A C54A C55A N56A 2.1(15)
C54A C55A N56A C51A -1(2)
C52A C51A N56A C55A -1(3)
B2A C51A N56A C55A -175.4(12)
C41A B2A C61A N66A -151.9(6)
C51A B2A C61A N66A 78.9(7)
C45A B2A C61A N66A -38.0(8)
C41A B2A C61A C62A 39.4(8)
C51A B2A C61A C62A -89.9(7)
C45A B2A C61A C62A 153.2(7)
N66A C61A C62A C63A 1.8(10)
B2A C61A C62A C63A 171.1(5)
C61A C62A C63A C64A 0.8(10)
C62A C63A C64A C65A -2.5(12)
C63A C64A C65A N66A 1.6(11)
C64A C65A N66A C61A 1.2(10)
C62A C61A N66A C65A -2.9(10)
B2A C61A N66A C65A -172.5(5)
